data_4002387
loop_
_publ_author_name
'Gualtieri, A.F.'
'Ferrari, S.'
'van Beek, W.'
'di Renzo, F.'
'Galli, E.'

_publ_section_title
;
 Rietveld structure refinement of zeolite ECR-1
;
_journal_name_full 'Chemistry of Materials (1,1989-)'
_journal_page_first 76
_journal_page_last 84
_journal_volume 18
_journal_year 2006
_chemical_formula_sum 'H10 N2.5 O36.69 Si15'
_chemical_name_systematic '(N H4)2.5 O36.69 Si15'
_space_group_IT_number 59
_symmetry_space_group_name_Hall '-P 2ab 2a'
_symmetry_space_group_name_H-M 'P m m n :2'
_cell_angle_alpha 90
_cell_angle_beta 90
_cell_angle_gamma 90
_cell_formula_units_Z 4
_cell_length_a 7.56244
_cell_length_b 18.1924
_cell_length_c 26.0953
_cell_volume 3590.164
_citation_journal_id_ASTM CMATEX
_cod_data_source_file Gualtieri_CMATEX_2006_803.cif
_cod_data_source_block H10N2.5O36.69Si15
_cod_database_code 4002387

loop_
_symmetry_equiv_pos_as_xyz
x,y,z
-x+1/2,-y+1/2,z
x+1/2,-y,-z
-x,y+1/2,-z
-x,-y,-z
x-1/2,y-1/2,-z
-x-1/2,y,z
x,-y-1/2,z

loop_
_atom_site_label
_atom_site_type_symbol
_atom_site_fract_x
_atom_site_fract_y
_atom_site_fract_z
_atom_site_occupancy
_atom_site_U_iso_or_equiv
O26 O-2 -0.032 0.75 0.2146 0.69 0.0
Si9 Si+4 -0.0414 0.0549 0.3618 1 0.0
O1 O-2 -0.25 0.25 0.0197 1 0.0
O33 O-2 0.25 0.75 0.4502 1.18 0.0
H5 H+1 0.25 0.149 0.074 1 0.0
Si7 Si+4 0.25 0.1663 0.3991 1 0.0
O28 O-2 0.75 0.25 0.3733 1.22 0.0
Si3 Si+4 -0.25 0.1616 0.2088 1 0.0
Si10 Si+4 0.0405 -0.0508 0.4522 1 0.0
O30 O-2 -0.75 0.25 0.167 1.11 0.0
O2 O-2 -0.25 0.1155 0.0502 1 0.0
O31 O-2 0.25 0.25 0.2708 0.97 0.0
O32 O-2 0.25 0.877 0.196 0.21 0.0
O9 O-2 0.0023 -0.0085 0.206 1 0.0
N2 N-3 0.25 0.1058 0.0543 1 0.0
H4 H+1 0.3508 0.077 0.062 1 0.0
O34 O-2 0.046 0.25 0.1008 0.64 0.0
O13 O-2 0.004 0.1104 -0.1379 1 0.0
O3 O-2 -0.25 0.1431 0.1487 1 0.0
O22 O-2 -0.25 0.0785 0.367 1 0.0
O6 O-2 -0.064 0.0308 0.1092 1 0.0
O23 O-2 -0.25 0.0724 0.5433 1 0.0
O27 O-2 0.25 0.1391 0.7538 0.87 0.0
H7 H+1 0.75 0.615 0.348 1 0.0
Si5 Si+4 0.035 -0.0244 0.1461 1 0.0
Si8 Si+4 0.25 0.1615 0.522 1 0.0
O16 O-2 0.25 0.25 0.5285 1 0.0
O5 O-2 -0.0794 0.1448 -0.0396 1 0.0
O29 O-2 0.75 0.291 0.4502 0.49 0.0
H2 H+1 0.75 0.19 0.739 0.5 0.0
Si1 Si+4 -0.25 0.1653 -0.0022 1 0.0
N3 N-3 0.75 0.6641 0.3585 1 0.0
O20 O-2 0.005 -0.0146 0.3967 1 0.0
H6 H+1 0.25 0.12 0.019 1 0.0
O17 O-2 0.25 0.1609 0.4604 1 0.0
O14 O-2 0.0018 0.0203 0.3041 1 0.0
Si4 Si+4 0.0474 0.1642 -0.0901 1 0.0
O4 O-2 -0.25 0.25 0.2111 1 0.0
O18 O-2 0.0739 0.1283 0.3749 1 0.0
H9 H+1 0.6492 0.689 0.346 1 0.0
O15 O-2 0.25 0.25 0.377 1 0.0
O21 O-2 0 0 0.5 1 0.0
Si6 Si+4 0.0439 0.0568 0.2473 1 0.0
Si2 Si+4 -0.25 0.0768 0.1073 1 0.0
O19 O-2 0.054 0.1267 0.5325 1 0.0
H3 H+1 0.25 0.75 0.223 1 0.0
N1 N-3 0.25 0.8017 0.226 0.5 0.0
O24 O-2 0 0 0 0.86 0.0
O25 O-2 0.037 0.75 0.3528 0.69 0.0
O10 O-2 0.25 0.1599 -0.0715 1 0.0
O8 O-2 0.003 0.25 -0.1071 1 0.0
O11 O-2 0.25 -0.0183 0.134 1 0.0
H8 H+1 0.75 0.665 0.3947 1 0.0
H1 H+1 0.3508 0.822 0.21 0.5 0.0
O7 O-2 -0.0671 0.1339 0.2375 1 0.0
O12 O-2 0.25 0.0905 0.247 1 0.0
